data_5000348
loop_
_publ_author_name
'Seddon, Elisa J.'
'Yoo, Jae'
'Folting, Kirsten'
'Huffman, John C.'
'Hendrickson, David N.'
'Christou, George'

_publ_section_title
;
 Dinuclear and hexanuclear iron(III) carboxylate clusters with a
 bis(bipyridine) ligand: supramolecular aggregation of [Fe~2~O~2~]
 units to give a [Fe~6~O~6~] ladder structure
;
_journal_issue 20
_journal_name_full 'Journal of the Chemical Society, Dalton Transactions'
_journal_page_first 3640
_journal_page_last 3648
_journal_paper_doi 10.1039/b004925p
_journal_year 2000
_chemical_formula_moiety 'C87 H71 Fe6 N12 O14 3+, 3(Cl 1-), 19(H2 O1 )'
_chemical_formula_sum 'C87 H111 Cl3 Fe6 N12 O33'
_chemical_formula_weight 2294.34
_space_group_IT_number 2
_symmetry_cell_setting triclinic
_symmetry_space_group_name_Hall '-P 1'
_symmetry_space_group_name_H-M 'P -1'
_atom_sites_solution_hydrogens geom
_atom_sites_solution_secondary difmap
_audit_creation_method 'minor manual editing of SDT2CIF v. 1.2 BETA  output'
_cell_angle_alpha 102.498(7)
_cell_angle_beta 95.013(8)
_cell_angle_gamma 101.045(8)
_cell_formula_units_Z 2
_cell_length_a 18.272(3)
_cell_length_b 20.688(3)
_cell_length_c 15.284(2)
_cell_measurement_reflns_used 128
_cell_measurement_temperature 105
_cell_measurement_theta_max 15.27
_cell_measurement_theta_min 10.98
_cell_volume 5485.9(14)
_computing_cell_refinement 'XTEL, local package'
_computing_data_collection 'NPS, local program'
_computing_data_reduction 'XTEL, local package'
_computing_molecular_graphics 'XTEL, local package'
_computing_publication_material 'XTEL, local package'
_computing_structure_refinement 'XTEL, local package'
_computing_structure_solution DIRDIF-96
_diffrn_ambient_temperature 105
_diffrn_measured_fraction_theta_full 0
_diffrn_measured_fraction_theta_max 1
_diffrn_measurement_device_type 'refurbished Picker diffractometer'
_diffrn_measurement_method '\q/2\q scans'
_diffrn_radiation_type 'Mo K\a'
_diffrn_radiation_wavelength 0.71069
_diffrn_reflns_av_R_equivalents 0.036
_diffrn_reflns_limit_h_max 3
_diffrn_reflns_limit_h_min -21
_diffrn_reflns_limit_k_max 24
_diffrn_reflns_limit_k_min -24
_diffrn_reflns_limit_l_max 18
_diffrn_reflns_limit_l_min -18
_diffrn_reflns_number 22929
_diffrn_reflns_theta_full 0
_diffrn_reflns_theta_max 25.0649
_diffrn_reflns_theta_min 3.03271
_diffrn_standards_decay_% 2.4
_diffrn_standards_interval_count 300
_diffrn_standards_number 4
_exptl_absorpt_coefficient_mu 0.9234
_exptl_absorpt_correction_T_max 0.81
_exptl_absorpt_correction_T_min 0.74
_exptl_absorpt_correction_type analytical
_exptl_absorpt_process_details Tompa
_exptl_crystal_colour brown
_exptl_crystal_density_diffrn 1.389
_exptl_crystal_density_method 'not measured'
_exptl_crystal_description 'hexagonal prism'
_exptl_crystal_F_000 2376
_exptl_crystal_size_max 0.35
_exptl_crystal_size_mid 0.35
_exptl_crystal_size_min 0.25
_refine_diff_density_max 1.51
_refine_diff_density_min -0.84
_refine_ls_abs_structure_details none
_refine_ls_extinction_coef 0.00000032(5)
_refine_ls_extinction_expression
;
Larson, A. C. (1967).  Acta Cryst. 23, p. 664.  Eq. (3)
;
_refine_ls_extinction_method Zachariasen
_refine_ls_goodness_of_fit_ref 2.2981
_refine_ls_hydrogen_treatment noref
_refine_ls_matrix_type full
_refine_ls_number_parameters 1247
_refine_ls_number_reflns 11187
_refine_ls_R_factor_gt 0.0945
_refine_ls_shift/su_max 1.1936
_refine_ls_structure_factor_coef F
_refine_ls_weighting_details w^-1^=\s^2^(F)+(.07F)^2^
_refine_ls_weighting_scheme calc
_refine_ls_wR_factor_ref 0.1034
_reflns_number_gt 11187
_reflns_number_total 19353
_reflns_threshold_expression F^2^>2.0\s(F^2^)
_cod_data_source_file b004925p.txt
_cod_data_source_block MSC99001
_cod_original_cell_volume 5486.0(20)
_cod_database_code 5000348
_atom_sites_location_primary DIRDIF-96

loop_
_symmetry_equiv_pos_as_xyz
x,y,z
-x,-y,-z

loop_
_atom_site_label
_atom_site_type_symbol
_atom_site_fract_x
_atom_site_fract_y
_atom_site_fract_z
_atom_site_U_iso_or_equiv
_atom_site_adp_type
_atom_site_occupancy
_atom_site_disorder_group
_atom_site_disorder_assembly
Fe1 Fe 0.19067(6) 0.13949(6) 0.06163(7) 0.0308(4) Uani 1 0 .
Fe2 Fe 0.32121(6) 0.08635(6) 0.00573(7) 0.0322(4) Uani 1 0 .
Fe3 Fe 0.18282(6) 0.27447(6) 0.26242(7) 0.0301(4) Uani 1 0 .
Fe4 Fe 0.30352(6) 0.19977(5) 0.22808(7) 0.0284(4) Uani 1 0 .
Fe5 Fe 0.18650(7) 0.42119(7) 0.45707(9) 0.0520(5) Uani 1 0 .
Fe6 Fe 0.29228(6) 0.33077(6) 0.43234(7) 0.0301(4) Uani 1 0 .
O7 O 0.2093(3) 0.0603(3) -0.0305(3) 0.0347(19) Uani 1 0 .
O8 O 0.2948(2) 0.1357(2) 0.1108(3) 0.0282(18) Uani 1 0 .
O9 O 0.2078(3) 0.2142(2) 0.1628(3) 0.0314(19) Uani 1 0 .
O10 O 0.2896(3) 0.2752(2) 0.3155(3) 0.0318(19) Uani 1 0 .
O11 O 0.1942(3) 0.3429(3) 0.3757(3) 0.036(2) Uani 1 0 .
O12 O 0.2615(3) 0.3949(3) 0.5364(3) 0.039(2) Uani 1 0 .
O13 O 0.3349(3) 0.0167(3) -0.1133(3) 0.042(2) Uani 1 0 .
O14 O 0.1890(4) 0.5072(4) 0.5634(5) 0.099(4) Uani 1 0 .
N15 N 0.0793(3) 0.1528(3) 0.0253(4) 0.035(2) Uani 1 0 .
C16 C 0.0664(5) 0.1994(4) -0.0204(5) 0.044(3) Uani 1 0 .
C17 C -0.0052(6) 0.2166(5) -0.0267(7) 0.066(4) Uani 1 0 .
C18 C -0.0602(5) 0.1875(5) 0.0196(6) 0.047(4) Uani 1 0 .
C19 C -0.0448(4) 0.1409(4) 0.0645(6) 0.044(3) Uani 1 0 .
C20 C 0.0242(4) 0.1216(4) 0.0638(5) 0.035(3) Uani 1 0 .
C21 C 0.0418(4) 0.0659(4) 0.1018(5) 0.035(3) Uani 1 0 .
C22 C -0.0142(4) 0.0196(5) 0.1230(5) 0.044(3) Uani 1 0 .
C23 C 0.0024(5) -0.0350(4) 0.1532(6) 0.045(3) Uani 1 0 .
C24 C 0.0739(5) -0.0419(4) 0.1608(5) 0.041(3) Uani 1 0 .
C25 C 0.1317(5) 0.0085(4) 0.1406(5) 0.042(3) Uani 1 0 .
N26 N 0.1136(3) 0.0613(3) 0.1107(4) 0.033(2) Uani 1 0 .
C27 C 0.2113(4) 0.0009(4) 0.1522(5) 0.040(3) Uani 1 0 .
C28 C 0.2329(4) -0.0492(4) 0.0731(5) 0.038(3) Uani 1 0 .
N29 N 0.3603(4) 0.0123(3) 0.0725(4) 0.038(3) Uani 1 0 .
C30 C 0.3174(5) -0.0423(4) 0.0896(5) 0.040(3) Uani 1 0 .
C31 C 0.3492(5) -0.0869(4) 0.1271(6) 0.052(4) Uani 1 0 .
C32 C 0.4257(5) -0.0753(5) 0.1493(6) 0.049(4) Uani 1 0 .
C33 C 0.4683(4) -0.0203(5) 0.1327(6) 0.047(4) Uani 1 0 .
C34 C 0.4364(4) 0.0231(4) 0.0946(5) 0.042(3) Uani 1 0 .
C35 C 0.4811(4) 0.0865(4) 0.0733(5) 0.033(3) Uani 1 0 .
C36 C 0.5589(5) 0.1062(5) 0.0965(6) 0.045(3) Uani 1 0 .
C37 C 0.5956(5) 0.1641(5) 0.0782(6) 0.057(4) Uani 1 0 .
C38 C 0.5565(5) 0.2021(5) 0.0320(6) 0.052(4) Uani 1 0 .
C39 C 0.4803(5) 0.1790(5) 0.0120(6) 0.048(4) Uani 1 0 .
N40 N 0.4430(3) 0.1214(3) 0.0320(4) 0.037(3) Uani 1 0 .
O41 O 0.3249(3) 0.1576(3) -0.0676(3) 0.038(2) Uani 1 0 .
C42 C 0.2796(4) 0.1960(4) -0.0731(5) 0.039(3) Uani 1 0 .
O43 O 0.2238(3) 0.1972(3) -0.0278(3) 0.039(2) Uani 1 0 .
C44 C 0.2923(5) 0.2424(4) -0.1338(5) 0.047(3) Uani 1 0 .
C45 C 0.3489(5) 0.2370(5) -0.1868(5) 0.051(4) Uani 1 0 .
C46 C 0.3563(7) 0.2831(7) -0.2468(6) 0.088(5) Uani 1 0 .
C47 C 0.3135(7) 0.3280(6) -0.2517(8) 0.076(5) Uani 1 0 .
C48 C 0.2588(6) 0.3308(5) -0.1973(8) 0.073(5) Uani 1 0 .
C49 C 0.2468(5) 0.2904(5) -0.1363(6) 0.053(4) Uani 1 0 .
N50 N 0.0645(3) 0.2775(3) 0.2369(4) 0.037(3) Uani 1 0 .
C51 C 0.0113(4) 0.2488(4) 0.2801(6) 0.046(3) Uani 1 0 .
C52 C -0.0607(5) 0.2587(5) 0.2772(6) 0.054(4) Uani 1 0 .
C53 C -0.0787(5) 0.2995(5) 0.2254(7) 0.063(4) Uani 1 0 .
C54 C -0.0251(6) 0.3311(5) 0.1800(6) 0.055(4) Uani 1 0 .
C55 C 0.0458(4) 0.3183(4) 0.1891(5) 0.040(3) Uani 1 0 .
C56 C 0.1065(5) 0.3513(4) 0.1467(6) 0.049(3) Uani 1 0 .
C57 C 0.0969(6) 0.3900(5) 0.0819(7) 0.067(5) Uani 1 0 .
C58 C 0.1545(6) 0.4226(6) 0.0482(8) 0.081(6) Uani 1 0 .
C59 C 0.2248(6) 0.4196(5) 0.0834(7) 0.069(5) Uani 1 0 .
C60 C 0.2365(5) 0.3819(4) 0.1466(5) 0.043(3) Uani 1 0 .
N61 N 0.1778(4) 0.3482(3) 0.1769(4) 0.040(3) Uani 1 0 .
C62 C 0.3136(4) 0.3771(4) 0.1799(5) 0.038(3) Uani 1 0 .
C63 C 0.3435(5) 0.3235(4) 0.1158(5) 0.044(3) Uani 1 0 .
N64 N 0.4102(3) 0.2619(3) 0.2034(4) 0.033(2) Uani 1 0 .
C65 C 0.4157(4) 0.3123(4) 0.1595(5) 0.036(3) Uani 1 0 .
C66 C 0.4821(5) 0.3563(4) 0.1606(6) 0.048(4) Uani 1 0 .
C67 C 0.5472(5) 0.3461(5) 0.2072(7) 0.061(4) Uani 1 0 .
C68 C 0.5441(4) 0.2934(5) 0.2463(6) 0.054(4) Uani 1 0 .
C69 C 0.4734(4) 0.2502(4) 0.2445(5) 0.044(3) Uani 1 0 .
C70 C 0.4643(4) 0.1905(4) 0.2837(5) 0.034(3) Uani 1 0 .
C71 C 0.5274(4) 0.1678(4) 0.3137(5) 0.040(3) Uani 1 0 .
C72 C 0.5140(5) 0.1084(5) 0.3445(6) 0.057(4) Uani 1 0 .
C73 C 0.4396(5) 0.0752(4) 0.3472(6) 0.052(4) Uani 1 0 .
C74 C 0.3802(4) 0.1022(4) 0.3170(5) 0.042(3) Uani 1 0 .
N75 N 0.3928(3) 0.1616(3) 0.2872(4) 0.034(3) Uani 1 0 .
O76 O 0.2366(3) 0.1366(2) 0.2911(3) 0.0300(19) Uani 1 0 .
C77 C 0.1731(4) 0.1416(4) 0.3139(5) 0.032(3) Uani 1 0 .
O78 O 0.1418(3) 0.1910(2) 0.3120(3) 0.0307(19) Uani 1 0 .
C79 C 0.1298(4) 0.0855(4) 0.3488(5) 0.039(3) Uani 1 0 .
C80 C 0.1654(4) 0.0368(4) 0.3767(5) 0.042(3) Uani 1 0 .
C81 C 0.1281(5) -0.0146(5) 0.4059(6) 0.049(4) Uani 1 0 .
C82 C 0.0531(6) -0.0214(5) 0.4093(6) 0.060(4) Uani 1 0 .
C83 C 0.0168(5) 0.0264(5) 0.3850(6) 0.054(4) Uani 1 0 .
C84 C 0.0551(4) 0.0800(4) 0.3563(5) 0.038(3) Uani 1 0 .
N85 N 0.1115(6) 0.4599(5) 0.3754(7) 0.091(5) Uani 1 0 .
C86 C 0.1340(8) 0.4943(7) 0.3133(9) 0.099(7) Uani 1 0 .
C87 C 0.0736(12) 0.5169(7) 0.2682(10) 0.129(9) Uani 1 0 .
C88 C 0.0053(14) 0.5061(11) 0.2809(15) 0.162(12) Uani 1 0 .
C89 C -0.0172(10) 0.4714(9) 0.3445(13) 0.151(10) Uani 1 0 .
C90 C 0.0379(8) 0.4477(7) 0.3904(10) 0.099(7) Uani 1 0 .
C91 C 0.0200(6) 0.4086(7) 0.4560(10) 0.093(6) Uani 1 0 .
C92 C -0.0533(11) 0.3932(12) 0.4725(13) 0.138(11) Uani 1 0 .
C93 C -0.0686(8) 0.3593(10) 0.5288(13) 0.149(10) Uani 1 0 .
C94 C -0.0125(6) 0.3279(8) 0.5789(9) 0.132(7) Uani 1 0 .
C95 C 0.0599(5) 0.3480(6) 0.5507(8) 0.080(5) Uani 1 0 .
N96 N 0.0751(4) 0.3847(5) 0.4924(6) 0.069(4) Uani 1 0 .
C97 C 0.1205(5) 0.3130(6) 0.5868(6) 0.066(4) Uani 1 0 .
C98 C 0.1306(5) 0.2552(5) 0.5107(6) 0.055(4) Uani 1 0 .
N99 N 0.2632(4) 0.2500(3) 0.5057(4) 0.041(3) Uani 1 0 .
C100 C 0.1954(5) 0.2242(5) 0.5296(5) 0.049(4) Uani 1 0 .
C101 C 0.1864(6) 0.1692(6) 0.5669(6) 0.064(4) Uani 1 0 .
C102 C 0.2439(9) 0.1384(6) 0.5820(7) 0.087(6) Uani 1 0 .
C103 C 0.3122(6) 0.1651(5) 0.5636(7) 0.066(5) Uani 1 0 .
C104 C 0.3218(5) 0.2191(4) 0.5244(5) 0.046(3) Uani 1 0 .
C105 C 0.3977(4) 0.2566(5) 0.5090(5) 0.043(3) Uani 1 0 .
C106 C 0.4620(5) 0.2323(5) 0.5266(6) 0.057(4) Uani 1 0 .
C107 C 0.5267(6) 0.2675(7) 0.5129(7) 0.079(5) Uani 1 0 .
C108 C 0.5330(5) 0.3279(6) 0.4814(7) 0.068(5) Uani 1 0 .
C109 C 0.4652(5) 0.3473(5) 0.4661(6) 0.053(4) Uani 1 0 .
N110 N 0.3984(3) 0.3112(3) 0.4806(4) 0.033(2) Uani 1 0 .
O111 O 0.3540(3) 0.4154(3) 0.4055(4) 0.047(2) Uani 1 0 .
C112 C 0.3356(7) 0.4668(5) 0.3962(6) 0.066(5) Uani 1 0 .
O113 O 0.2703(4) 0.4833(3) 0.4147(4) 0.069(3) Uani 1 0 .
C114 C 0.3828(9) 0.5189(6) 0.3562(7) 0.091(6) Uani 1 0 .
C115 C 0.4580(9) 0.5090(6) 0.3436(8) 0.101(6) Uani 1 0 .
C116 C 0.5000(10) 0.5498(9) 0.2971(9) 0.135(8) Uani 1 0 .
C117 C 0.4688(19) 0.6027(16) 0.2750(15) 0.193(17) Uani 1 0 .
C118 C 0.4058(16) 0.6037(13) 0.2776(16) 0.198(15) Uani 1 0 .
C119 C 0.3538(10) 0.5696(5) 0.3285(8) 0.120(8) Uani 1 0 .
Cl120 Cl 0.2364(3) -0.1145(3) -0.1586(4) 0.078(2) Uani 0.5 0 .
Cl121 Cl 0.1727(2) 0.0677(3) -0.2275(3) 0.065(2) Uani 0.5 0 .
Cl122 Cl -0.2714(3) 0.2414(3) 0.2959(4) 0.075(2) Uani 0.5 0 .
Cl123 Cl 0.2780(4) 0.5042(3) 0.7278(4) 0.094(3) Uani 0.5 0 .
Cl124 Cl -0.0966(4) 0.1604(3) 0.4673(5) 0.090(3) Uani 0.5 0 .
Cl125 Cl 0.0561(4) 0.3274(4) -0.1818(4) 0.106(3) Uani 0.5 0 .
O126 O 0.3037(4) -0.0750(3) 0.3793(4) 0.0696(19) Uiso 1 0 .
O127 O 0.3220(4) 0.0484(4) -0.2737(5) 0.085(2) Uiso 1 0 .
O128 O 0.1599(5) 0.4564(5) 0.7575(6) 0.112(3) Uiso 1 0 .
O129 O -0.1276(5) 0.0844(4) 0.2698(6) 0.101(3) Uiso 1 0 .
O130 O 0.0912(5) 0.1627(4) -0.2508(6) 0.113(3) Uiso 1 0 .
O131 O 0.7337(6) 0.3401(5) 0.1704(7) 0.128(3) Uiso 1 0 .
O132 O 0.4539(6) 0.1260(5) 0.6877(7) 0.132(3) Uiso 1 0 .
O133 O 0.5515(6) 0.2340(5) -0.1991(7) 0.144(4) Uiso 1 0 .
O134 O 0.4721(6) -0.0674(6) 0.4418(7) 0.153(4) Uiso 1 0 .
O135 O -0.2547(8) 0.3081(7) 0.6296(9) 0.072(4) Uiso 0.5 0 .
O136 O 0.2713(7) 0.6384(7) 0.5389(9) 0.067(4) Uiso 0.5 0 .
O137 O -0.2002(9) 0.2473(8) -0.1036(11) 0.105(5) Uiso 0.5 0 .
O138 O 0.2785(9) 0.6102(8) 0.6204(11) 0.096(5) Uiso 0.5 0 .
O139 O -0.0461(9) 0.1900(8) 0.6949(11) 0.096(5) Uiso 0.5 0 .
O140 O -0.0680(11) 0.3951(10) -0.0734(14) 0.135(7) Uiso 0.5 0 .
O141 O 0.3603(9) 0.5054(8) 0.6352(11) 0.095(5) Uiso 0.5 0 .
O142 O 0.1454(9) 0.4612(8) -0.1594(11) 0.092(5) Uiso 0.5 0 .
O143 O 0.1782(9) -0.1484(8) 0.2411(10) 0.091(5) Uiso 0.5 0 .
O144 O -0.2930(9) 0.0535(8) 0.4167(11) 0.097(5) Uiso 0.5 0 .
O145 O -0.0842(10) 0.4416(9) 0.0397(12) 0.118(6) Uiso 0.5 0 .
O146 O 0.2287(11) -0.2227(9) -0.0561(13) 0.122(6) Uiso 0.5 0 .
O147 O 0.5085(14) 0.4307(12) -0.0304(17) 0.171(9) Uiso 0.5 0 .
O148 O 0.6700(12) 0.4965(10) 0.1906(15) 0.137(7) Uiso 0.5 0 .
O149 O 0.6979(13) 0.1682(12) 0.3219(16) 0.161(8) Uiso 0.5 0 .
O150 O -0.1718(15) 0.1938(13) 0.5984(18) 0.193(10) Uiso 0.5 0 .
O151 O -0.1941(15) 0.1571(14) 0.4101(18) 0.073(8) Uiso 0.25 0 .
O152 O -0.0796(11) 0.3330(10) -0.1566(14) 0.125(6) Uiso 0.5 0 .
O153 O 0.3240(13) -0.2240(12) 0.2723(16) 0.163(9) Uiso 0.5 0 .
O154 O 0.4197(15) 0.4916(13) -0.0275(17) 0.183(10) Uiso 0.5 0 .
O155 O 0.7193(15) 0.2984(15) 0.4488(19) 0.196(11) Uiso 0.5 0 .
H1 H 0.1054 0.2215 -0.0475 0.0565 Uiso 1 0 .
H2 H -0.0152 0.2475 -0.062 0.0746 Uiso 1 0 .
H3 H -0.1071 0.2014 0.0196 0.0592 Uiso 1 0 .
H4 H -0.0819 0.1207 0.0952 0.0573 Uiso 1 0 .
H5 H -0.0649 0.0245 0.118 0.0566 Uiso 1 0 .
H6 H -0.0365 -0.0675 0.1674 0.0574 Uiso 1 0 .
H7 H 0.0865 -0.0799 0.1804 0.0539 Uiso 1 0 .
H8 H 0.2427 0.0437 0.16 0.0536 Uiso 1 0 .
H9 H 0.2187 -0.0155 0.2058 0.0536 Uiso 1 0 .
H10 H 0.2078 -0.0946 0.0706 0.0504 Uiso 1 0 .
H11 H 0.2189 -0.0383 0.0174 0.0504 Uiso 1 0 .
H12 H 0.3177 -0.1258 0.1386 0.0657 Uiso 1 0 .
H13 H 0.4477 -0.1054 0.1773 0.0626 Uiso 1 0 .
H14 H 0.5216 -0.0101 0.1486 0.06 Uiso 1 0 .
H15 H 0.5855 0.0788 0.1244 0.0573 Uiso 1 0 .
H16 H 0.6474 0.1801 0.0983 0.0708 Uiso 1 0 .
H17 H 0.5815 0.2404 0.0155 0.064 Uiso 1 0 .
H18 H 0.4518 0.2044 -0.0155 0.0604 Uiso 1 0 .
H19 H 0.3801 0.2054 -0.1846 0.0632 Uiso 1 0 .
H20 H 0.3952 0.2813 -0.2837 0.0967 Uiso 1 0 .
H21 H 0.3207 0.3565 -0.2909 0.0878 Uiso 1 0 .
H22 H 0.2277 0.3617 -0.2012 0.0862 Uiso 1 0 .
H23 H 0.2097 0.2948 -0.0978 0.0641 Uiso 1 0 .
H24 H 0.0248 0.2192 0.3159 0.0579 Uiso 1 0 .
H25 H -0.096 0.2369 0.3113 0.0662 Uiso 1 0 .
H26 H -0.1285 0.3062 0.2221 0.0784 Uiso 1 0 .
H27 H -0.0374 0.3609 0.1426 0.0692 Uiso 1 0 .
H28 H 0.0464 0.3922 0.0624 0.0791 Uiso 1 0 .
H29 H 0.1465 0.4481 0.0063 0.0926 Uiso 1 0 .
H30 H 0.2668 0.4444 0.0638 0.0805 Uiso 1 0 .
H31 H 0.3464 0.4202 0.1862 0.0493 Uiso 1 0 .
H32 H 0.3134 0.3666 0.2373 0.0493 Uiso 1 0 .
H33 H 0.3069 0.282 0.1013 0.0556 Uiso 1 0 .
H34 H 0.3527 0.338 0.0625 0.0556 Uiso 1 0 .
H35 H 0.4842 0.3915 0.1305 0.0616 Uiso 1 0 .
H36 H 0.594 0.3776 0.2121 0.0732 Uiso 1 0 .
H37 H 0.5892 0.2864 0.2754 0.0674 Uiso 1 0 .
H38 H 0.577 0.1918 0.313 0.053 Uiso 1 0 .
H39 H 0.5547 0.09 0.3631 0.0691 Uiso 1 0 .
H40 H 0.4295 0.0353 0.3697 0.064 Uiso 1 0 .
H41 H 0.33 0.0797 0.3174 0.0545 Uiso 1 0 .
H42 H 0.2181 0.041 0.3736 0.057 Uiso 1 0 .
H43 H 0.1537 -0.0462 0.4253 0.0637 Uiso 1 0 .
H44 H 0.0251 -0.0594 0.4292 0.0728 Uiso 1 0 .
H45 H -0.0349 0.023 0.3907 0.0669 Uiso 1 0 .
H46 H 0.0292 0.1129 0.3402 0.05 Uiso 1 0 .
H47 H 0.1869 0.5027 0.3 0.118 Uiso 1 0 .
H48 H 0.0922 0.5427 0.2205 0.1441 Uiso 1 0 .
H49 H -0.0248 0.526 0.2452 0.1764 Uiso 1 0 .
H50 H -0.0693 0.4635 0.3564 0.168 Uiso 1 0 .
H51 H -0.0903 0.4093 0.4373 0.1572 Uiso 1 0 .
H52 H -0.1181 0.3538 0.5407 0.17 Uiso 1 0 .
H53 H -0.024 0.3009 0.6207 0.1549 Uiso 1 0 .
H54 H 0.1669 0.3435 0.6081 0.0788 Uiso 1 0 .
H55 H 0.1032 0.2936 0.6356 0.0788 Uiso 1 0 .
H56 H 0.0858 0.2207 0.4986 0.0671 Uiso 1 0 .
H57 H 0.1369 0.2732 0.4593 0.0671 Uiso 1 0 .
H58 H 0.1383 0.1512 0.5821 0.0768 Uiso 1 0 .
H59 H 0.2368 0.0992 0.6058 0.1011 Uiso 1 0 .
H60 H 0.355 0.147 0.5783 0.0779 Uiso 1 0 .
H61 H 0.4595 0.1919 0.5464 0.0686 Uiso 1 0 .
H62 H 0.5702 0.2511 0.526 0.0895 Uiso 1 0 .
H63 H 0.5798 0.3524 0.4733 0.0824 Uiso 1 0 .
H64 H 0.4651 0.3869 0.4458 0.0661 Uiso 1 0 .
H65 H 0.4784 0.4743 0.3647 0.1098 Uiso 1 0 .
H66 H 0.5479 0.5419 0.2839 0.1498 Uiso 1 0 .
H67 H 0.5001 0.639 0.2633 0.2188 Uiso 1 0 .
H68 H 0.3854 0.6311 0.2437 0.2149 Uiso 1 0 .
H69 H 0.3083 0.5802 0.3426 0.1327 Uiso 1 0 .

loop_
_atom_site_aniso_label
_atom_site_aniso_U_11
_atom_site_aniso_U_22
_atom_site_aniso_U_33
_atom_site_aniso_U_12
_atom_site_aniso_U_13
_atom_site_aniso_U_23
Fe1 0.029(3) 0.041(5) 0.0257(17) 0.0135(5) 0.0044(5) 0.0090(5)
Fe2 0.029(3) 0.045(6) 0.0266(18) 0.0165(5) 0.0073(5) 0.0086(5)
Fe3 0.025(2) 0.038(5) 0.0298(19) 0.0149(5) 0.0024(5) 0.0074(5)
Fe4 0.026(2) 0.039(5) 0.0258(17) 0.0142(5) 0.0072(5) 0.0109(5)
Fe5 0.045(4) 0.063(8) 0.044(3) 0.0352(7) -0.0065(6) -0.0089(7)
Fe6 0.024(2) 0.039(5) 0.0284(19) 0.0124(5) 0.0043(5) 0.0066(5)
O7 0.028(4) 0.044(7) 0.031(3) 0.012(2) 0.003(2) 0.005(3)
O8 0.029(4) 0.035(5) 0.023(3) 0.016(2) 0.008(2) 0.005(2)
O9 0.031(4) 0.044(7) 0.023(3) 0.018(2) 0.003(2) 0.008(2)
O10 0.028(4) 0.040(6) 0.027(3) 0.009(2) 0.001(2) 0.006(2)
O11 0.027(4) 0.050(7) 0.028(3) 0.017(2) -0.004(2) 0.002(3)
O12 0.029(4) 0.056(8) 0.035(4) 0.024(3) 0.003(2) 0.007(3)
O13 0.036(5) 0.053(8) 0.037(4) 0.020(3) 0.013(2) -0.002(3)
O14 0.089(10) 0.099(14) 0.091(8) 0.078(5) -0.022(4) -0.047(5)
N15 0.032(5) 0.040(7) 0.032(4) 0.010(3) -0.004(3) 0.009(3)
C16 0.042(6) 0.050(9) 0.039(5) 0.015(4) 0.003(4) 0.006(4)
C17 0.074(10) 0.050(9) 0.065(8) 0.029(5) -0.041(6) -0.001(5)
C18 0.031(5) 0.055(9) 0.054(7) 0.011(4) 0.009(4) 0.006(5)
C19 0.035(6) 0.047(8) 0.046(6) 0.009(4) 0.008(4) -0.002(4)
C20 0.031(5) 0.041(7) 0.032(5) 0.010(4) 0.002(3) 0.003(4)
C21 0.033(5) 0.048(8) 0.022(4) 0.007(4) 0.008(3) 0.003(4)
C22 0.035(6) 0.059(10) 0.030(5) 0.009(4) 0.001(4) -0.004(4)
C23 0.037(6) 0.051(9) 0.041(6) 0.001(4) 0.015(4) 0.005(4)
C24 0.048(7) 0.038(7) 0.035(5) 0.002(4) 0.016(4) 0.005(4)
C25 0.053(7) 0.055(9) 0.022(4) 0.020(4) 0.013(4) 0.004(4)
N26 0.037(5) 0.035(6) 0.031(4) 0.014(3) 0.015(3) 0.007(3)
C27 0.040(6) 0.042(7) 0.042(5) 0.018(4) 0.009(4) 0.009(4)
C28 0.037(6) 0.047(8) 0.035(5) 0.017(4) 0.003(4) 0.013(4)
N29 0.040(5) 0.044(7) 0.037(4) 0.020(3) 0.012(3) 0.012(3)
C30 0.052(7) 0.050(8) 0.031(5) 0.034(4) 0.017(4) 0.011(4)
C31 0.075(10) 0.045(8) 0.043(6) 0.026(5) 0.018(5) 0.010(4)
C32 0.052(8) 0.061(10) 0.047(6) 0.040(5) 0.003(4) 0.017(5)
C33 0.033(6) 0.070(11) 0.050(6) 0.029(5) 0.011(4) 0.021(5)
C34 0.039(6) 0.055(9) 0.031(5) 0.026(4) 0.002(4) -0.005(4)
C35 0.034(5) 0.037(7) 0.027(4) 0.016(4) 0.004(3) 0.001(4)
C36 0.036(6) 0.056(9) 0.046(6) 0.024(4) 0.003(4) 0.007(4)
C37 0.033(6) 0.071(12) 0.056(7) 0.010(5) 0.005(4) -0.008(5)
C38 0.033(6) 0.068(11) 0.047(6) 0.008(5) 0.004(4) -0.003(5)
C39 0.043(7) 0.063(10) 0.044(6) 0.021(5) 0.015(4) 0.013(5)
N40 0.030(5) 0.044(7) 0.036(4) 0.009(3) 0.006(3) 0.006(3)
O41 0.037(5) 0.054(8) 0.030(3) 0.013(3) 0.016(2) 0.018(3)
C42 0.043(6) 0.041(7) 0.036(5) 0.016(4) 0.006(4) 0.010(4)
O43 0.044(5) 0.050(7) 0.032(4) 0.019(3) 0.007(3) 0.015(3)
C44 0.050(7) 0.054(9) 0.031(5) -0.003(4) 0.001(4) 0.013(4)
C45 0.062(8) 0.060(10) 0.027(5) 0.002(5) 0.009(4) 0.011(4)
C46 0.087(12) 0.111(18) 0.033(6) -0.055(8) 0.012(6) 0.008(6)
C47 0.094(13) 0.077(13) 0.061(8) 0.014(7) -0.014(7) 0.035(6)
C48 0.077(11) 0.069(12) 0.079(9) 0.019(6) -0.003(6) 0.031(6)
C49 0.054(8) 0.063(10) 0.051(6) 0.010(5) 0.004(4) 0.036(5)
N50 0.027(4) 0.041(7) 0.043(5) 0.020(3) 0.002(3) 0.003(3)
C51 0.029(5) 0.053(9) 0.053(6) 0.018(4) -0.001(4) -0.001(5)
C52 0.031(6) 0.066(11) 0.066(8) 0.030(5) 0.003(4) 0.004(5)
C53 0.040(7) 0.081(13) 0.062(8) 0.033(5) 0.001(5) -0.005(6)
C54 0.066(9) 0.055(9) 0.045(6) 0.035(5) -0.009(5) -0.001(5)
C55 0.033(6) 0.051(9) 0.037(5) 0.018(4) -0.004(4) 0.007(4)
C56 0.050(7) 0.036(7) 0.055(7) 0.025(4) -0.022(4) 0.002(4)
C57 0.064(9) 0.080(13) 0.061(8) 0.037(6) -0.018(5) 0.016(6)
C58 0.066(10) 0.105(16) 0.103(11) 0.035(7) 0.003(6) 0.078(8)
C59 0.062(9) 0.073(12) 0.080(9) 0.012(6) 0.002(6) 0.040(6)
C60 0.049(7) 0.043(8) 0.037(5) 0.013(4) 0.003(4) 0.012(4)
N61 0.053(7) 0.035(6) 0.039(5) 0.023(3) 0.002(3) 0.013(3)
C62 0.039(6) 0.037(7) 0.042(5) 0.012(4) 0.007(4) 0.015(4)
C63 0.050(7) 0.046(8) 0.037(5) 0.003(4) 0.006(4) 0.019(4)
N64 0.026(4) 0.038(6) 0.034(4) 0.014(3) 0.001(3) 0.000(3)
C65 0.037(6) 0.037(7) 0.036(5) 0.007(4) 0.015(4) 0.008(4)
C66 0.044(7) 0.056(9) 0.055(7) 0.016(4) 0.022(4) 0.022(5)
C67 0.048(7) 0.063(11) 0.076(8) 0.007(5) 0.033(5) 0.023(6)
C68 0.025(5) 0.073(12) 0.064(7) 0.010(4) 0.016(4) 0.013(5)
C69 0.032(5) 0.059(10) 0.036(5) 0.017(4) 0.002(4) -0.003(4)
C70 0.034(6) 0.040(7) 0.032(5) 0.015(4) 0.011(4) 0.010(4)
C71 0.034(6) 0.046(8) 0.040(5) 0.013(4) 0.007(4) 0.007(4)
C72 0.043(7) 0.082(13) 0.047(6) 0.039(5) -0.003(4) 0.002(5)
C73 0.059(8) 0.048(8) 0.058(7) 0.025(5) 0.004(5) 0.021(5)
C74 0.032(5) 0.064(10) 0.032(5) 0.021(4) -0.004(3) 0.010(4)
N75 0.035(5) 0.045(7) 0.031(4) 0.023(3) 0.007(3) 0.013(3)
O76 0.023(3) 0.038(6) 0.034(4) 0.010(2) 0.005(2) 0.014(2)
C77 0.028(5) 0.051(8) 0.023(4) 0.015(4) 0.004(3) 0.013(4)
O78 0.024(3) 0.044(7) 0.029(3) 0.015(2) 0.007(2) 0.010(2)
C79 0.038(6) 0.044(8) 0.032(5) 0.012(4) 0.005(4) 0.005(4)
C80 0.040(6) 0.060(10) 0.035(5) 0.017(4) 0.013(4) 0.020(4)
C81 0.053(7) 0.057(10) 0.053(6) 0.021(5) 0.011(4) 0.033(5)
C82 0.064(9) 0.065(11) 0.059(7) 0.005(5) 0.030(5) 0.027(5)
C83 0.043(7) 0.069(11) 0.055(7) 0.011(5) 0.028(4) 0.017(5)
C84 0.044(6) 0.054(9) 0.023(4) 0.017(4) 0.013(4) 0.014(4)
N85 0.082(10) 0.092(14) 0.088(9) 0.075(6) -0.037(6) -0.030(6)
C86 0.145(19) 0.094(16) 0.072(9) 0.078(9) -0.018(8) 0.016(7)
C87 0.21(3) 0.083(15) 0.092(12) 0.075(13) -0.043(13) 0.005(8)
C88 0.17(3) 0.15(3) 0.14(2) 0.120(17) -0.095(17) -0.052(13)
C89 0.130(19) 0.13(2) 0.148(18) 0.100(13) -0.104(14) -0.079(12)
C90 0.097(14) 0.088(15) 0.092(11) 0.070(9) -0.037(8) -0.042(8)
C91 0.034(7) 0.099(16) 0.114(13) 0.049(6) -0.024(7) -0.056(8)
C92 0.083(16) 0.18(3) 0.127(18) 0.065(13) 0.007(11) -0.042(13)
C93 0.026(7) 0.17(3) 0.17(2) 0.036(9) -0.013(10) -0.128(15)
C94 0.040(7) 0.19(3) 0.112(13) 0.027(8) 0.023(7) -0.080(10)
C95 0.024(6) 0.110(17) 0.068(9) 0.009(6) 0.002(5) -0.047(7)
N96 0.038(6) 0.096(14) 0.056(7) 0.022(5) 0.008(4) -0.025(5)
C97 0.041(7) 0.104(16) 0.040(6) -0.000(5) 0.019(4) 0.000(5)
C98 0.036(6) 0.080(13) 0.047(6) 0.001(5) 0.022(4) 0.013(5)
N99 0.040(5) 0.055(8) 0.030(4) 0.017(3) 0.008(3) 0.012(3)
C100 0.045(7) 0.067(11) 0.035(5) -0.001(5) 0.013(4) 0.021(5)
C101 0.067(9) 0.075(12) 0.044(6) -0.013(6) 0.004(5) 0.022(5)
C102 0.136(18) 0.064(11) 0.055(8) -0.006(8) -0.002(7) 0.033(6)
C103 0.090(12) 0.055(10) 0.054(7) 0.007(6) -0.005(6) 0.025(5)
C104 0.050(7) 0.054(9) 0.038(5) 0.023(4) 0.003(4) 0.014(4)
C105 0.039(6) 0.056(9) 0.034(5) 0.021(4) 0.002(4) 0.004(4)
C106 0.048(7) 0.076(12) 0.042(6) 0.035(5) -0.018(4) -0.003(5)
C107 0.055(9) 0.124(19) 0.047(7) 0.058(8) -0.010(5) -0.025(7)
C108 0.022(5) 0.100(16) 0.064(8) 0.019(5) -0.002(4) -0.019(6)
C109 0.035(6) 0.058(10) 0.048(6) 0.013(4) -0.007(4) -0.020(5)
N110 0.024(4) 0.045(7) 0.032(4) 0.012(3) 0.007(3) 0.006(3)
O111 0.054(6) 0.033(5) 0.056(5) 0.008(3) 0.015(3) 0.014(3)
C112 0.087(12) 0.053(10) 0.043(6) -0.006(6) -0.007(6) 0.004(5)
O113 0.097(11) 0.038(6) 0.064(6) 0.015(4) -0.010(4) 0.006(3)
C114 0.145(18) 0.062(11) 0.033(6) -0.041(8) 0.005(7) -0.001(5)
C115 0.135(17) 0.080(14) 0.054(8) -0.052(9) 0.007(8) 0.012(6)
C116 0.17(2) 0.12(2) 0.069(10) -0.079(12) 0.038(10) 0.012(9)
C117 0.28(5) 0.15(3) 0.070(12) -0.15(3) -0.037(19) 0.053(12)
C118 0.28(4) 0.14(2) 0.117(17) -0.12(2) -0.11(2) 0.095(13)
C119 0.25(3) 0.034(8) 0.063(9) -0.001(8) -0.023(9) 0.029(6)
Cl120 0.054(6) 0.102(14) 0.063(5) 0.017(3) 0.008(3) -0.015(3)
Cl121 0.044(5) 0.091(12) 0.040(4) -0.001(3) 0.011(2) -0.017(3)
Cl122 0.036(4) 0.091(12) 0.087(7) 0.027(3) 0.007(3) -0.012(3)
Cl123 0.116(12) 0.078(11) 0.074(6) -0.001(4) 0.003(4) 0.013(3)
Cl124 0.089(9) 0.074(10) 0.113(9) 0.022(3) 0.021(4) 0.026(4)
Cl125 0.128(13) 0.128(18) 0.054(5) -0.008(5) 0.010(4) 0.037(4)

loop_
_atom_type_symbol
_atom_type_description
_atom_type_scat_dispersion_real
_atom_type_scat_dispersion_imag
_atom_type_scat_source
Fe Fe 0.301 0.845 'International Tables Vol. IV (1974) Table 2.2B'
Cl Cl 0.132 0.159 'International Tables Vol. IV (1974) Table 2.2B'
O O 0.008 0.006 'International Tables Vol. IV (1974) Table 2.2B'
N N 0.004 0.003 'International Tables Vol. IV (1974) Table 2.2B'
C C 0.002 0.002 'International Tables Vol. IV (1974) Table 2.2B'
H H 0 0 'International Tables Vol. IV (1974) Table 2.2B'

loop_
_geom_angle_atom_site_label_1
_geom_angle_atom_site_label_2
_geom_angle_atom_site_label_3
_geom_angle
_geom_angle_site_symmetry_1
_geom_angle_site_symmetry_2
_geom_angle_site_symmetry_3
_geom_angle_publ_flag
Fe2 Fe1 O7 43.18(13) . . . no
Fe2 Fe1 O8 38.96(13) . . . no
Fe2 Fe1 O9 117.54(14) . . . no
Fe2 Fe1 O43 79.42(14) . . . no
Fe2 Fe1 N15 148.36(17) . . . no
Fe2 Fe1 N26 109.25(16) . . . no
O7 Fe1 O8 79.00(19) . . . no
O7 Fe1 O9 160.26(19) . . . no
O7 Fe1 O43 86.1(2) . . . no
O7 Fe1 N15 108.3(2) . . . no
O7 Fe1 N26 85.5(2) . . . no
O8 Fe1 O9 81.31(19) . . . no
O8 Fe1 O43 95.90(19) . . . no
O8 Fe1 N15 172.6(2) . . . no
O8 Fe1 N26 105.2(2) . . . no
O9 Fe1 O43 94.7(2) . . . no
O9 Fe1 N15 91.4(2) . . . no
O9 Fe1 N26 101.0(2) . . . no
O43 Fe1 N15 86.1(2) . . . no
O43 Fe1 N26 155.3(2) . . . no
N15 Fe1 N26 74.6(2) . . . no
Fe1 Fe2 O7 43.50(14) . . . no
Fe1 Fe2 O8 42.63(14) . . . no
Fe1 Fe2 O13 131.67(14) . . . no
Fe1 Fe2 O41 81.14(14) . . . no
Fe1 Fe2 N29 119.36(16) . . . no
Fe1 Fe2 N40 136.37(17) . . . no
O7 Fe2 O8 82.7(2) . . . no
O7 Fe2 O13 89.54(19) . . . no
O7 Fe2 O41 88.3(2) . . . no
O7 Fe2 N29 110.9(2) . . . no
O7 Fe2 N40 172.9(2) . . . no
O8 Fe2 O13 170.0(2) . . . no
O8 Fe2 O41 98.0(2) . . . no
O8 Fe2 N29 94.2(2) . . . no
O8 Fe2 N40 99.8(2) . . . no
O13 Fe2 O41 88.1(2) . . . no
O13 Fe2 N29 82.6(2) . . . no
O13 Fe2 N40 88.6(2) . . . no
O41 Fe2 N29 158.5(2) . . . no
O41 Fe2 N40 84.9(2) . . . no
N29 Fe2 N40 75.6(2) . . . no
Fe4 Fe3 Fe6 77.32(4) . . . no
Fe4 Fe3 O9 43.48(14) . . . no
Fe4 Fe3 O10 39.71(14) . . . no
Fe4 Fe3 O11 118.68(14) . . . no
Fe4 Fe3 O78 80.54(13) . . . no
Fe4 Fe3 N50 148.54(17) . . . no
Fe4 Fe3 N61 113.03(17) . . . no
Fe6 Fe3 O9 120.32(14) . . . no
Fe6 Fe3 O10 38.57(13) . . . no
Fe6 Fe3 O11 41.40(13) . . . no
Fe6 Fe3 O78 89.06(13) . . . no
Fe6 Fe3 N50 129.81(17) . . . no
Fe6 Fe3 N61 113.40(18) . . . no
O9 Fe3 O10 81.83(19) . . . no
O9 Fe3 O11 160.45(19) . . . no
O9 Fe3 O78 88.0(2) . . . no
O9 Fe3 N50 109.1(2) . . . no
O9 Fe3 N61 88.9(2) . . . no
O10 Fe3 O11 79.34(19) . . . no
O10 Fe3 O78 90.05(19) . . . no
O10 Fe3 N50 167.3(2) . . . no
O10 Fe3 N61 113.6(2) . . . no
O11 Fe3 O78 97.1(2) . . . no
O11 Fe3 N50 90.3(2) . . . no
O11 Fe3 N61 93.9(2) . . . no
O78 Fe3 N50 84.0(2) . . . no
O78 Fe3 N61 155.4(2) . . . no
N50 Fe3 N61 74.0(3) . . . no
Fe3 Fe4 O8 118.31(13) . . . no
Fe3 Fe4 O9 39.73(13) . . . no
Fe3 Fe4 O10 43.50(14) . . . no
Fe3 Fe4 O76 79.99(13) . . . no
Fe3 Fe4 N64 114.49(15) . . . no
Fe3 Fe4 N75 146.13(16) . . . no
O8 Fe4 O9 78.77(18) . . . no
O8 Fe4 O10 159.24(19) . . . no
O8 Fe4 O76 97.93(19) . . . no
O8 Fe4 N64 91.5(2) . . . no
O8 Fe4 N75 93.0(2) . . . no
O9 Fe4 O10 81.87(19) . . . no
O9 Fe4 O76 88.44(19) . . . no
O9 Fe4 N64 114.9(2) . . . no
O9 Fe4 N75 167.6(2) . . . no
O10 Fe4 O76 88.9(2) . . . no
O10 Fe4 N64 89.9(2) . . . no
O10 Fe4 N75 107.3(2) . . . no
O76 Fe4 N64 156.2(2) . . . no
O76 Fe4 N75 83.4(2) . . . no
N64 Fe4 N75 74.3(2) . . . no
Fe6 Fe5 O11 42.57(14) . . . no
Fe6 Fe5 O12 43.86(14) . . . no
Fe6 Fe5 O14 129.57(18) . . . no
Fe6 Fe5 O113 81.6(2) . . . no
Fe6 Fe5 N85 138.7(3) . . . no
Fe6 Fe5 N96 119.8(3) . . . no
O11 Fe5 O12 83.5(2) . . . no
O11 Fe5 O14 171.7(2) . . . no
O11 Fe5 O113 94.9(2) . . . no
O11 Fe5 N85 100.7(3) . . . no
O11 Fe5 N96 98.3(3) . . . no
O12 Fe5 O14 88.2(2) . . . no
O12 Fe5 O113 90.8(2) . . . no
O12 Fe5 N85 174.3(3) . . . no
O12 Fe5 N96 107.8(3) . . . no
O14 Fe5 O113 85.3(3) . . . no
O14 Fe5 N85 87.6(3) . . . no
O14 Fe5 N96 84.0(3) . . . no
O113 Fe5 N85 85.0(4) . . . no
O113 Fe5 N96 158.1(3) . . . no
N85 Fe5 N96 75.6(4) . . . no
Fe3 Fe6 Fe5 78.41(4) . . . no
Fe3 Fe6 O10 42.27(14) . . . no
Fe3 Fe6 O11 40.05(14) . . . no
Fe3 Fe6 O12 118.07(14) . . . no
Fe3 Fe6 O111 101.75(17) . . . no
Fe3 Fe6 N99 100.79(17) . . . no
Fe3 Fe6 N110 134.33(17) . . . no
Fe5 Fe6 O10 118.19(14) . . . no
Fe5 Fe6 O11 38.70(14) . . . no
Fe5 Fe6 O12 42.41(13) . . . no
Fe5 Fe6 O111 79.34(17) . . . no
Fe5 Fe6 N99 109.95(17) . . . no
Fe5 Fe6 N110 146.65(17) . . . no
O10 Fe6 O11 81.66(19) . . . no
O10 Fe6 O12 160.10(19) . . . no
O10 Fe6 O111 94.8(2) . . . no
O10 Fe6 N99 98.7(2) . . . no
O10 Fe6 N110 92.7(2) . . . no
O11 Fe6 O12 78.45(19) . . . no
O11 Fe6 O111 94.3(2) . . . no
O11 Fe6 N99 106.0(2) . . . no
O11 Fe6 N110 174.3(2) . . . no
O12 Fe6 O111 86.1(2) . . . no
O12 Fe6 N99 87.4(2) . . . no
O12 Fe6 N110 107.2(2) . . . no
O111 Fe6 N99 157.0(2) . . . no
O111 Fe6 N110 86.2(2) . . . no
N99 Fe6 N110 74.6(2) . . . no
O149 Cl122 O155 88.5(11) 1_455 . 1_455 no
O128 Cl123 O141 148.2(6) . . . no
O128 Cl123 O148 103.7(9) . . 2_666 no
O141 Cl123 O148 97.0(10) . . 2_666 no
Fe1 O7 Fe2 93.3(2) . . . no
Fe1 O8 Fe2 98.4(2) . . . no
Fe1 O8 Fe4 98.37(19) . . . no
Fe2 O8 Fe4 160.7(3) . . . no
Fe1 O9 Fe3 156.7(3) . . . no
Fe1 O9 Fe4 99.4(2) . . . no
Fe3 O9 Fe4 96.8(2) . . . no
Fe3 O10 Fe4 96.8(2) . . . no
Fe3 O10 Fe6 99.2(2) . . . no
Fe4 O10 Fe6 157.1(3) . . . no
Fe3 O11 Fe5 160.1(3) . . . no
Fe3 O11 Fe6 98.5(2) . . . no
Fe5 O11 Fe6 98.7(2) . . . no
Fe5 O12 Fe6 93.7(2) . . . no
Fe2 O41 C42 127.8(5) . . . no
Fe1 O43 C42 128.2(5) . . . no
Fe4 O76 C77 127.1(5) . . . no
Fe3 O78 C77 126.0(4) . . . no
Fe6 O111 C112 129.8(7) . . . no
Fe5 O113 C112 123.6(6) . . . no
Cl123 O128 O142 120.8(9) . . 1_556 no
O138 O136 O155 117.6(18) . . 2_666 no
O145 O140 O152 155.6(16) . . . no
Cl122 O155 O136 113.6(18) 1_655 . 2_666 no
Fe1 N15 C16 122.1(5) . . . no
Fe1 N15 C20 116.7(5) . . . no
C16 N15 C20 120.2(7) . . . no
Fe1 N26 C21 114.1(5) . . . no
Fe1 N26 C25 127.0(5) . . . no
C21 N26 C25 118.7(7) . . . no
Fe2 N29 C30 126.4(5) . . . no
Fe2 N29 C34 115.4(5) . . . no
C30 N29 C34 118.1(7) . . . no
Fe2 N40 C35 117.2(5) . . . no
Fe2 N40 C39 123.5(5) . . . no
C35 N40 C39 119.2(7) . . . no
Fe3 N50 C51 123.3(5) . . . no
Fe3 N50 C55 118.7(5) . . . no
C51 N50 C55 117.0(7) . . . no
Fe3 N61 C56 113.8(6) . . . no
Fe3 N61 C60 125.7(5) . . . no
C56 N61 C60 120.0(7) . . . no
Fe4 N64 C65 126.0(5) . . . no
Fe4 N64 C69 114.3(5) . . . no
C65 N64 C69 119.4(7) . . . no
Fe4 N75 C70 119.0(5) . . . no
Fe4 N75 C74 122.9(5) . . . no
C70 N75 C74 117.3(6) . . . no
Fe5 N85 C86 123.5(9) . . . no
Fe5 N85 C90 115.5(10) . . . no
C86 N85 C90 121.0(11) . . . no
Fe5 N96 C91 114.9(10) . . . no
Fe5 N96 C95 126.3(7) . . . no
C91 N96 C95 118.5(11) . . . no
Fe6 N99 C100 129.0(6) . . . no
Fe6 N99 C104 114.2(5) . . . no
C100 N99 C104 116.6(7) . . . no
Fe6 N110 C105 118.2(5) . . . no
Fe6 N110 C109 121.4(6) . . . no
C105 N110 C109 119.2(7) . . . no
N15 C16 C17 120.3(8) . . . no
N15 C16 H1 120.2(8) . . . no
C17 C16 H1 119.5(9) . . . no
C16 C17 C18 118.8(8) . . . no
C16 C17 H2 120.4(11) . . . no
C18 C17 H2 120.9(10) . . . no
C17 C18 C19 118.6(8) . . . no
C17 C18 H3 119.4(9) . . . no
C19 C18 H3 122.0(9) . . . no
C18 C19 C20 120.9(8) . . . no
C18 C19 H4 119.1(8) . . . no
C20 C19 H4 120.0(9) . . . no
N15 C20 C19 120.8(7) . . . no
N15 C20 C21 115.2(7) . . . no
C19 C20 C21 124.0(7) . . . no
N26 C21 C20 116.8(7) . . . no
N26 C21 C22 122.1(7) . . . no
C20 C21 C22 121.0(7) . . . no
C21 C22 C23 120.5(7) . . . no
C21 C22 H5 121.0(9) . . . no
C23 C22 H5 118.5(9) . . . no
C22 C23 C24 118.6(8) . . . no
C22 C23 H6 120.6(8) . . . no
C24 C23 H6 120.8(9) . . . no
C23 C24 C25 119.6(8) . . . no
C23 C24 H7 120.0(8) . . . no
C25 C24 H7 120.4(8) . . . no
N26 C25 C24 120.3(7) . . . no
N26 C25 C27 121.0(7) . . . no
C24 C25 C27 118.7(7) . . . no
C25 C27 C28 114.8(6) . . . no
C25 C27 H8 108.1(7) . . . no
C25 C27 H9 107.4(7) . . . no
C28 C27 H8 109.1(7) . . . no
C28 C27 H9 107.7(7) . . . no
H8 C27 H9 109.7(8) . . . no
C27 C28 C30 107.4(6) . . . no
C27 C28 H10 110.6(7) . . . no
C27 C28 H11 109.7(7) . . . no
C30 C28 H10 110.0(7) . . . no
C30 C28 H11 110.4(7) . . . no
H10 C28 H11 108.9(8) . . . no
N29 C30 C28 116.9(6) . . . no
N29 C30 C31 120.8(8) . . . no
C28 C30 C31 122.1(8) . . . no
C30 C31 C32 120.6(8) . . . no
C30 C31 H12 119.7(10) . . . no
C32 C31 H12 119.7(9) . . . no
C31 C32 C33 118.4(7) . . . no
C31 C32 H13 120.6(10) . . . no
C33 C32 H13 121.0(9) . . . no
C32 C33 C34 120.8(8) . . . no
C32 C33 H14 120.7(8) . . . no
C34 C33 H14 118.6(9) . . . no
N29 C34 C33 121.5(8) . . . no
N29 C34 C35 114.7(7) . . . no
C33 C34 C35 123.8(7) . . . no
N40 C35 C34 116.9(7) . . . no
N40 C35 C36 121.8(7) . . . no
C34 C35 C36 121.4(7) . . . no
C35 C36 C37 118.9(8) . . . no
C35 C36 H15 120.0(9) . . . no
C37 C36 H15 121.1(9) . . . no
C36 C37 C38 120.8(8) . . . no
C36 C37 H16 119.6(10) . . . no
C38 C37 H16 119.6(10) . . . no
C37 C38 C39 116.2(9) . . . no
C37 C38 H17 121.6(8) . . . no
C39 C38 H17 122.2(9) . . . no
N40 C39 C38 123.1(8) . . . no
N40 C39 H18 118.0(8) . . . no
C38 C39 H18 118.9(9) . . . no
O41 C42 O43 123.4(7) . . . no
O41 C42 C44 118.1(7) . . . no
O43 C42 C44 118.5(7) . . . no
C42 C44 C45 117.7(8) . . . no
C42 C44 C49 120.0(7) . . . no
C45 C44 C49 122.2(8) . . . no
C44 C45 C46 114.4(9) . . . no
C44 C45 H19 122.5(8) . . . no
C46 C45 H19 123.1(9) . . . no
C45 C46 C47 124.7(10) . . . no
C45 C46 H20 116.9(15) . . . no
C47 C46 H20 118.4(13) . . . no
C46 C47 C48 117.8(10) . . . no
C46 C47 H21 121.4(14) . . . no
C48 C47 H21 120.8(13) . . . no
C47 C48 C49 123.0(10) . . . no
C47 C48 H22 118.4(12) . . . no
C49 C48 H22 118.6(12) . . . no
C44 C49 C48 117.8(9) . . . no
C44 C49 H23 121.3(8) . . . no
C48 C49 H23 120.9(10) . . . no
N50 C51 C52 125.1(8) . . . no
N50 C51 H24 117.5(7) . . . no
C52 C51 H24 117.4(9) . . . no
C51 C52 C53 116.5(9) . . . no
C51 C52 H25 120.7(9) . . . no
C53 C52 H25 122.8(8) . . . no
C52 C53 C54 120.5(8) . . . no
C52 C53 H26 117.3(11) . . . no
C54 C53 H26 122.1(11) . . . no
C53 C54 C55 117.8(8) . . . no
C53 C54 H27 121.4(9) . . . no
C55 C54 H27 120.8(10) . . . no
N50 C55 C54 123.1(8) . . . no
N50 C55 C56 115.2(7) . . . no
C54 C55 C56 121.6(8) . . . no
N61 C56 C55 116.8(7) . . . no
N61 C56 C57 118.2(9) . . . no
C55 C56 C57 124.9(8) . . . no
C56 C57 C58 123.2(9) . . . no
C56 C57 H28 116.8(11) . . . no
C58 C57 H28 119.9(10) . . . no
C57 C58 C59 115.9(9) . . . no
C57 C58 H29 121.3(10) . . . no
C59 C58 H29 122.7(11) . . . no
C58 C59 C60 122.5(9) . . . no
C58 C59 H30 118.1(10) . . . no
C60 C59 H30 119.4(9) . . . no
N61 C60 C59 120.1(8) . . . no
N61 C60 C62 118.9(7) . . . no
C59 C60 C62 120.9(8) . . . no
C60 C62 C63 113.0(7) . . . no
C60 C62 H31 108.2(7) . . . no
C60 C62 H32 109.0(7) . . . no
C63 C62 H31 108.4(7) . . . no
C63 C62 H32 109.0(7) . . . no
H31 C62 H32 109.1(8) . . . no
C62 C63 C65 110.9(6) . . . no
C62 C63 H33 108.8(7) . . . no
C62 C63 H34 109.4(7) . . . no
C65 C63 H33 109.1(7) . . . no
C65 C63 H34 108.9(7) . . . no
H33 C63 H34 109.8(8) . . . no
N64 C65 C63 117.1(6) . . . no
N64 C65 C66 122.9(8) . . . no
C63 C65 C66 119.7(7) . . . no
C65 C66 C67 117.4(8) . . . no
C65 C66 H35 121.1(9) . . . no
C67 C66 H35 121.4(9) . . . no
C66 C67 C68 120.9(8) . . . no
C66 C67 H36 119.4(10) . . . no
C68 C67 H36 119.7(10) . . . no
C67 C68 C69 119.1(8) . . . no
C67 C68 H37 119.6(9) . . . no
C69 C68 H37 121.3(10) . . . no
N64 C69 C68 120.0(8) . . . no
N64 C69 C70 116.8(7) . . . no
C68 C69 C70 123.2(8) . . . no
N75 C70 C69 114.5(6) . . . no
N75 C70 C71 124.9(7) . . . no
C69 C70 C71 120.6(7) . . . no
C70 C71 C72 117.2(7) . . . no
C70 C71 H38 121.4(8) . . . no
C72 C71 H38 121.4(8) . . . no
C71 C72 C73 119.9(7) . . . no
C71 C72 H39 120.4(10) . . . no
C73 C72 H39 119.7(10) . . . no
C72 C73 C74 118.9(8) . . . no
C72 C73 H40 121.1(9) . . . no
C74 C73 H40 120.0(9) . . . no
N75 C74 C73 121.6(7) . . . no
N75 C74 H41 118.9(7) . . . no
C73 C74 H41 119.5(8) . . . no
O76 C77 O78 126.0(7) . . . no
O76 C77 C79 118.4(6) . . . no
O78 C77 C79 115.6(6) . . . no
C77 C79 C80 121.0(7) . . . no
C77 C79 C84 121.4(7) . . . no
C80 C79 C84 117.6(7) . . . no
C79 C80 C81 122.5(7) . . . no
C79 C80 H42 118.3(8) . . . no
C81 C80 H42 119.2(8) . . . no
C80 C81 C82 119.6(8) . . . no
C80 C81 H43 120.8(9) . . . no
C82 C81 H43 119.6(9) . . . no
C81 C82 C83 119.4(8) . . . no
C81 C82 H44 120.2(10) . . . no
C83 C82 H44 120.4(10) . . . no
C82 C83 C84 121.3(8) . . . no
C82 C83 H45 119.3(9) . . . no
C84 C83 H45 119.4(9) . . . no
C79 C84 C83 119.5(8) . . . no
C79 C84 H46 120.4(8) . . . no
C83 C84 H46 120.1(8) . . . no
N85 C86 C87 113.4(14) . . . no
N85 C86 H47 122.5(11) . . . no
C87 C86 H47 124.1(15) . . . no
C86 C87 C88 126(2) . . . no
C86 C87 H48 111.8(19) . . . no
C88 C87 H48 122(2) . . . no
C87 C88 C89 119.8(17) . . . no
C87 C88 H49 113(3) . . . no
C89 C88 H49 127(3) . . . no
C88 C89 C90 117(2) . . . no
C88 C89 H50 121.2(17) . . . no
C90 C89 H50 122(2) . . . no
N85 C90 C89 122.3(17) . . . no
N85 C90 C91 116.2(10) . . . no
C89 C90 C91 121.6(16) . . . no
N96 C91 C90 117.3(11) . . . no
N96 C91 C92 123.4(17) . . . no
C90 C91 C92 119.0(15) . . . no
C91 C92 C93 119(2) . . . no
C91 C92 H51 117(2) . . . no
C93 C92 H51 124(2) . . . no
C92 C93 C94 125.3(17) . . . no
C92 C93 H52 115(3) . . . no
C94 C93 H52 120(2) . . . no
C93 C94 C95 107.2(15) . . . no
C93 C94 H53 125.9(12) . . . no
C95 C94 H53 127.0(14) . . . no
N96 C95 C94 126.5(12) . . . no
N96 C95 C97 120.0(8) . . . no
C94 C95 C97 113.0(13) . . . no
C95 C97 C98 108.9(7) . . . no
C95 C97 H54 112.0(10) . . . no
C95 C97 H55 109.5(9) . . . no
C98 C97 H54 109.5(8) . . . no
C98 C97 H55 108.0(9) . . . no
H54 C97 H55 108.9(9) . . . no
C97 C98 C100 115.3(8) . . . no
C97 C98 H56 107.8(7) . . . no
C97 C98 H57 106.8(9) . . . no
C100 C98 H56 108.4(9) . . . no
C100 C98 H57 108.8(7) . . . no
H56 C98 H57 109.6(9) . . . no
N99 C100 C98 118.8(7) . . . no
N99 C100 C101 120.7(9) . . . no
C98 C100 C101 120.5(8) . . . no
C100 C101 C102 121.8(9) . . . no
C100 C101 H58 119.7(11) . . . no
C102 C101 H58 118.5(11) . . . no
C101 C102 C103 118.5(10) . . . no
C101 C102 H59 121.5(14) . . . no
C103 C102 H59 120.0(15) . . . no
C102 C103 C104 120.3(10) . . . no
C102 C103 H60 120.7(11) . . . no
C104 C103 H60 119.0(11) . . . no
N99 C104 C103 121.9(9) . . . no
N99 C104 C105 113.6(7) . . . no
C103 C104 C105 124.0(8) . . . no
N110 C105 C104 116.5(7) . . . no
N110 C105 C106 123.4(8) . . . no
C104 C105 C106 120.1(8) . . . no
C105 C106 C107 117.3(10) . . . no
C105 C106 H61 121.3(10) . . . no
C107 C106 H61 121.4(10) . . . no
C106 C107 C108 123.4(9) . . . no
C106 C107 H62 116.7(14) . . . no
C108 C107 H62 119.9(13) . . . no
C107 C108 C109 114.4(9) . . . no
C107 C108 H63 121.6(11) . . . no
C109 C108 H63 124.0(13) . . . no
N110 C109 C108 122.4(9) . . . no
N110 C109 H64 118.4(8) . . . no
C108 C109 H64 119.2(10) . . . no
O111 C112 O113 125.0(10) . . . no
O111 C112 C114 123.2(12) . . . no
O113 C112 C114 111.7(11) . . . no
C112 C114 C115 115.2(12) . . . no
C112 C114 C119 121.8(14) . . . no
C115 C114 C119 122.8(12) . . . no
C114 C115 C116 117.6(15) . . . no
C114 C115 H65 122.3(12) . . . no
C116 C115 H65 120.1(18) . . . no
C115 C116 C117 117(2) . . . no
C115 C116 H66 119(2) . . . no
C117 C116 H66 124.3(19) . . . no
C116 C117 C118 122(2) . . . no
C116 C117 H67 119(4) . . . no
C118 C117 H67 119(5) . . . no
C117 C118 C119 128(3) . . . no
C117 C118 H68 117(3) . . . no
C119 C118 H68 115(3) . . . no
C114 C119 C118 109.9(19) . . . no
C114 C119 H69 123.8(13) . . . no
C118 C119 H69 126.3(18) . . . no

loop_
_geom_bond_atom_site_label_1
_geom_bond_atom_site_label_2
_geom_bond_distance
_geom_bond_site_symmetry_1
_geom_bond_site_symmetry_2
_geom_bond_publ_flag
Fe1 Fe2 2.9295(15) . . no
Fe1 O7 2.020(5) . . no
Fe1 O8 2.005(4) . . no
Fe1 O9 1.890(5) . . no
Fe1 O43 2.058(5) . . no
Fe1 N15 2.147(6) . . no
Fe1 N26 2.236(6) . . no
Fe2 O7 2.008(5) . . no
Fe2 O8 1.862(4) . . no
Fe2 O13 2.129(5) . . no
Fe2 O41 2.032(5) . . no
Fe2 N29 2.205(6) . . no
Fe2 N40 2.176(6) . . no
Fe3 Fe4 2.9471(14) . . no
Fe3 Fe6 2.9986(15) . . no
Fe3 O9 1.897(5) . . no
Fe3 O10 2.043(5) . . no
Fe3 O11 1.951(5) . . no
Fe3 O78 2.071(5) . . no
Fe3 N50 2.178(6) . . no
Fe3 N61 2.223(6) . . no
Fe4 O8 1.959(5) . . no
Fe4 O9 2.042(5) . . no
Fe4 O10 1.896(5) . . no
Fe4 O76 2.065(5) . . no
Fe4 N64 2.230(6) . . no
Fe4 N75 2.156(6) . . no
Fe5 Fe6 2.9301(16) . . no
Fe5 O11 1.854(5) . . no
Fe5 O12 1.980(5) . . no
Fe5 O14 2.125(6) . . no
Fe5 O113 2.048(7) . . no
Fe5 N85 2.152(8) . . no
Fe5 N96 2.187(9) . . no
Fe6 O10 1.894(5) . . no
Fe6 O11 2.005(5) . . no
Fe6 O12 2.034(5) . . no
Fe6 O111 2.035(6) . . no
Fe6 N99 2.216(6) . . no
Fe6 N110 2.156(6) . . no
Cl122 O149 1.66(2) . 1_455 no
Cl122 O155 2.41(3) . 1_455 no
Cl123 O128 2.321(11) . . no
Cl123 O141 2.154(17) . . no
Cl123 O148 1.50(2) . 2_666 no
Cl124 O151 1.90(3) . . no
O41 C42 1.260(8) . . no
O43 C42 1.284(9) . . no
O76 C77 1.258(8) . . no
O78 C77 1.268(8) . . no
O111 C112 1.208(12) . . no
O113 C112 1.337(12) . . no
O128 O142 1.307(16) . 1_556 no
O136 O138 1.492(19) . . no
O136 O155 1.26(3) . 2_666 no
O140 O145 1.87(3) . . no
O140 O152 1.57(2) . . no
O147 O154 1.86(3) . 2_665 no
O147 O154 1.86(3) . 2_665 no
N15 C16 1.350(10) . . no
N15 C20 1.339(9) . . no
N26 C21 1.332(9) . . no
N26 C25 1.356(10) . . no
N29 C30 1.336(10) . . no
N29 C34 1.366(9) . . no
N40 C35 1.313(9) . . no
N40 C39 1.363(10) . . no
N50 C51 1.339(10) . . no
N50 C55 1.302(9) . . no
N61 C56 1.361(9) . . no
N61 C60 1.338(10) . . no
N64 C65 1.349(9) . . no
N64 C69 1.356(9) . . no
N75 C70 1.339(9) . . no
N75 C74 1.387(10) . . no
N85 C86 1.352(15) . . no
N85 C90 1.368(17) . . no
N96 C91 1.333(13) . . no
N96 C95 1.305(14) . . no
N99 C100 1.364(10) . . no
N99 C104 1.385(9) . . no
N110 C105 1.293(10) . . no
N110 C109 1.368(10) . . no
C16 C17 1.421(12) . . no
C16 H1 0.946(8) . . no
C17 C18 1.398(13) . . no
C17 H2 0.955(9) . . no
C18 C19 1.355(12) . . no
C18 H3 0.954(8) . . no
C19 C20 1.392(10) . . no
C19 H4 0.942(8) . . no
C20 C21 1.472(10) . . no
C21 C22 1.374(11) . . no
C22 C23 1.383(11) . . no
C22 H5 0.950(8) . . no
C23 C24 1.340(11) . . no
C23 H6 0.955(8) . . no
C24 C25 1.439(11) . . no
C24 H7 0.958(8) . . no
C25 C27 1.492(11) . . no
C27 C28 1.547(10) . . no
C27 H8 0.936(8) . . no
C27 H9 0.961(8) . . no
C28 C30 1.516(10) . . no
C28 H10 0.954(8) . . no
C28 H11 0.953(7) . . no
C30 C31 1.377(11) . . no
C31 C32 1.370(12) . . no
C31 H12 0.956(9) . . no
C32 C33 1.336(12) . . no
C32 H13 0.954(8) . . no
C33 C34 1.360(11) . . no
C33 H14 0.954(8) . . no
C34 C35 1.520(11) . . no
C35 C36 1.391(10) . . no
C36 C37 1.355(12) . . no
C36 H15 0.955(8) . . no
C37 C38 1.412(13) . . no
C37 H16 0.941(8) . . no
C38 C39 1.366(11) . . no
C38 H17 0.931(9) . . no
C39 H18 0.941(8) . . no
C42 C44 1.475(11) . . no
C44 C45 1.374(11) . . no
C44 C49 1.415(12) . . no
C45 C46 1.456(14) . . no
C45 H19 0.949(9) . . no
C46 C47 1.334(16) . . no
C46 H20 0.947(11) . . no
C47 C48 1.357(15) . . no
C47 H21 0.927(10) . . no
C48 C49 1.385(13) . . no
C48 H22 0.940(10) . . no
C49 H23 0.941(9) . . no
C51 C52 1.368(10) . . no
C51 H24 0.955(9) . . no
C52 C53 1.343(13) . . no
C52 H25 0.969(9) . . no
C53 C54 1.392(13) . . no
C53 H26 0.945(8) . . no
C54 C55 1.373(11) . . no
C54 H27 0.967(9) . . no
C55 C56 1.465(12) . . no
C56 C57 1.420(12) . . no
C57 C58 1.343(14) . . no
C57 H28 0.958(9) . . no
C58 C59 1.367(13) . . no
C58 H29 0.932(9) . . no
C59 C60 1.393(12) . . no
C59 H30 0.948(10) . . no
C60 C62 1.484(11) . . no
C62 C63 1.532(11) . . no
C62 H31 0.955(8) . . no
C62 H32 0.949(7) . . no
C63 C65 1.507(11) . . no
C63 H33 0.951(8) . . no
C63 H34 0.945(7) . . no
C65 C66 1.366(11) . . no
C66 C67 1.407(12) . . no
C66 H35 0.939(8) . . no
C67 C68 1.346(12) . . no
C67 H36 0.957(9) . . no
C68 C69 1.418(11) . . no
C68 H37 0.952(9) . . no
C69 C70 1.473(11) . . no
C70 C71 1.401(10) . . no
C71 C72 1.396(12) . . no
C71 H38 0.950(8) . . no
C72 C73 1.408(12) . . no
C72 H39 0.947(8) . . no
C73 C74 1.400(10) . . no
C73 H40 0.954(8) . . no
C74 H41 0.947(8) . . no
C77 C79 1.500(10) . . no
C79 C80 1.417(10) . . no
C79 C84 1.364(10) . . no
C80 C81 1.332(11) . . no
C80 H42 0.957(8) . . no
C81 C82 1.358(12) . . no
C81 H43 0.956(8) . . no
C82 C83 1.387(12) . . no
C82 H44 0.974(9) . . no
C83 C84 1.371(11) . . no
C83 H45 0.947(8) . . no
C84 H46 0.960(8) . . no
C86 C87 1.455(18) . . no
C86 H47 0.995(15) . . no
C87 C88 1.26(3) . . no
C87 H48 1.037(18) . . no
C88 C89 1.37(3) . . no
C88 H49 0.950(17) . . no
C89 C90 1.400(16) . . no
C89 H50 0.98(2) . . no
C90 C91 1.442(18) . . no
C91 C92 1.37(2) . . no
C92 C93 1.24(3) . . no
C92 H51 0.98(2) . . no
C93 C94 1.55(2) . . no
C93 H52 0.928(14) . . no
C94 C95 1.441(15) . . no
C94 H53 0.947(18) . . no
C95 C97 1.559(15) . . no
C97 C98 1.529(12) . . no
C97 H54 0.939(9) . . no
C97 H55 0.968(9) . . no
C98 C100 1.485(12) . . no
C98 H56 0.952(8) . . no
C98 H57 0.947(9) . . no
C100 C101 1.369(12) . . no
C101 C102 1.356(15) . . no
C101 H58 0.955(10) . . no
C102 C103 1.344(15) . . no
C102 H59 0.952(10) . . no
C103 C104 1.369(12) . . no
C103 H60 0.960(11) . . no
C104 C105 1.518(12) . . no
C105 C106 1.391(11) . . no
C106 C107 1.323(15) . . no
C106 H61 0.942(10) . . no
C107 C108 1.421(15) . . no
C107 H62 0.946(9) . . no
C108 C109 1.390(12) . . no
C108 H63 0.939(10) . . no
C109 H64 0.937(10) . . no
C112 C114 1.517(14) . . no
C114 C115 1.452(18) . . no
C114 C119 1.387(17) . . no
C115 C116 1.383(16) . . no
C115 H65 0.969(15) . . no
C116 C117 1.41(4) . . no
C116 H66 0.951(19) . . no
C117 C118 1.16(6) . . no
C117 H67 0.913(18) . . no
C118 C119 1.45(3) . . no
C118 H68 0.95(2) . . no
C119 H69 0.930(18) . . no
